data_2022167
loop_
_publ_author_name
'Nitek, Wojciech'
'Kania, Agnieszka'
'Marona, Henryk'
'Waszkielewicz, Anna M.'
'\.Zes\/lawska, Ewa'

_publ_section_title
;
 The conformational analyses of
 2-amino-<i>N</i>-[2-(dimethylphenoxy)ethyl]propan-1-ol derivatives in
 different environments
;
_journal_coeditor_code KY3196
_journal_issue 7
_journal_name_full 'Acta Crystallographica Section C'
_journal_page_first
;
;
_journal_paper_doi 10.1107/S2053229620008244
_journal_volume 76
_journal_year 2020
_chemical_formula_iupac 'C13 H21 N O2'
_chemical_formula_moiety 'C13 H21 N O2'
_chemical_formula_sum 'C13 H21 N O2'
_chemical_formula_weight 223.31
_chemical_name_systematic
;
(<i>R</i>,<i>S</i>)-2-Amino-<i>N</i>-[2-(2,3-dimethylphenoxy)ethyl]propan-1-ol
;
_space_group_IT_number 14
_space_group_name_Hall '-P 2yn'
_space_group_name_H-M_alt 'P 1 21/n 1'
_symmetry_cell_setting monoclinic
_symmetry_space_group_name_Hall '-P 2yn'
_symmetry_space_group_name_H-M 'P 1 21/n 1'
_atom_sites_solution_hydrogens mixed
_audit_creation_method 'WinGX routine CIF_UPDATE'
_cell_angle_alpha 90
_cell_angle_beta 90.0420(10)
_cell_angle_gamma 90
_cell_formula_units_Z 8
_cell_length_a 7.26570(10)
_cell_length_b 14.4917(2)
_cell_length_c 24.6836(3)
_cell_measurement_reflns_used 16084
_cell_measurement_temperature 100(2)
_cell_measurement_theta_max 76.333
_cell_measurement_theta_min 3.0494
_cell_volume 2598.99(6)
_computing_cell_refinement
;
CrysAlis PRO (Rigaku OD, 2018)
;
_computing_data_collection
;
CrysAlis PRO (Rigaku OD, 2018)
;
_computing_data_reduction
;
CrysAlis PRO (Rigaku OD, 2018)
;
_computing_molecular_graphics
;
ORTEP-3 (Farrugia, 2012) and Mercury (Macrae <i>et al.</i>,
2020)
;
_computing_publication_material
;
publCIF (Westrip, 2010)
;
_computing_structure_refinement
;
SIR2014 (Burla <i>et al.</i>,  2015) and SHELXL2018 (Sheldrick,
2015)
;
_diffrn_ambient_temperature 100(2)
_diffrn_detector 'CCD plate'
_diffrn_measured_fraction_theta_full 1
_diffrn_measured_fraction_theta_max 0.981
_diffrn_measurement_device 'four-circle diffractometer'
_diffrn_measurement_device_type 'Rigaku XtaLAB Synergy Dualflex diffractometer with a HyPix detector'
_diffrn_measurement_method '\w scans'
_diffrn_radiation_monochromator mirror
_diffrn_radiation_probe x-ray
_diffrn_radiation_type CuK\a
_diffrn_radiation_wavelength 1.54184
_diffrn_reflns_av_R_equivalents 0.0397
_diffrn_reflns_av_unetI/netI 0.0451
_diffrn_reflns_limit_h_max 9
_diffrn_reflns_limit_h_min -7
_diffrn_reflns_limit_k_max 17
_diffrn_reflns_limit_k_min -18
_diffrn_reflns_limit_l_max 31
_diffrn_reflns_limit_l_min -28
_diffrn_reflns_number 32612
_diffrn_reflns_theta_full 67.684
_diffrn_reflns_theta_max 76.575
_diffrn_reflns_theta_min 3.537
_diffrn_source 'micro-focus sealed X-ray tube'
_exptl_absorpt_coefficient_mu 0.604
_exptl_absorpt_correction_T_max 1
_exptl_absorpt_correction_T_min 0.471
_exptl_absorpt_correction_type gaussian
_exptl_absorpt_process_details
;
(CrysAlis PRO; Rigaku OD, 2018)
;
_exptl_crystal_colour colourless
_exptl_crystal_density_diffrn 1.141
_exptl_crystal_description prism
_exptl_crystal_F_000 976
_exptl_crystal_size_max 0.473
_exptl_crystal_size_mid 0.201
_exptl_crystal_size_min 0.063
_refine_diff_density_max 0.282
_refine_diff_density_min -0.233
_refine_ls_extinction_method none
_refine_ls_goodness_of_fit_ref 1.087
_refine_ls_hydrogen_treatment mixed
_refine_ls_matrix_type full
_refine_ls_number_parameters 322
_refine_ls_number_reflns 5363
_refine_ls_number_restraints 9
_refine_ls_restrained_S_all 1.087
_refine_ls_R_factor_all 0.0558
_refine_ls_R_factor_gt 0.0528
_refine_ls_shift/su_max 0
_refine_ls_shift/su_mean 0
_refine_ls_structure_factor_coef Fsqd
_refine_ls_weighting_details 'w=1/[\s^2^(Fo^2^)+(0.0751P)^2^+1.2737P] where P=(Fo^2^+2Fc^2^)/3'
_refine_ls_weighting_scheme calc
_refine_ls_wR_factor_gt 0.1503
_refine_ls_wR_factor_ref 0.1526
_reflns_number_gt 4898
_reflns_number_total 5363
_reflns_threshold_expression 'I > 2\s(I)'
_cod_data_source_file ky3196sup1.cif
_cod_data_source_block 1
_cod_original_sg_symbol_H-M 'P 21/n'
_cod_database_code 2022167
_shelx_estimated_absorpt_t_min 0.763
_shelx_estimated_absorpt_t_max 0.963

loop_
_symmetry_equiv_pos_as_xyz
'x, y, z'
'-x+1/2, y+1/2, -z+1/2'
'-x, -y, -z'
'x-1/2, -y-1/2, z-1/2'

loop_
_atom_site_type_symbol
_atom_site_label
_atom_site_fract_x
_atom_site_fract_y
_atom_site_fract_z
_atom_site_U_iso_or_equiv
_atom_site_adp_type
_atom_site_calc_flag
_atom_site_occupancy
_atom_site_disorder_assembly
_atom_site_disorder_group
C C1A 0.0437(2) 0.44012(12) 0.08125(7) 0.0283(4) Uani d 0.937(2) A 1
H H1A -0.017969 0.469564 0.050963 0.034 Uiso calc 0.937(2) A 1
H H1B 0.080371 0.378679 0.070021 0.034 Uiso calc 0.937(2) A 1
C C1B 0.0377(2) 0.23282(11) 0.57341(6) 0.0293(3) Uani d 1 . .
H H1C -0.029734 0.257527 0.54273 0.035 Uiso calc 1 . .
H H1D 0.070304 0.169437 0.565213 0.035 Uiso calc 1 . .
C C2A 0.2128(2) 0.49546(11) 0.09665(7) 0.0259(4) Uani d 0.937(2) A 1
H H2A 0.174425 0.556055 0.110177 0.031 Uiso calc 0.937(2) A 1
C C3A 0.3365(2) 0.50848(12) 0.04764(7) 0.0309(4) Uani d 0.937(2) A 1
H H3A 0.445413 0.541443 0.058202 0.046 Uiso calc 0.937(2) A 1
H H3B 0.271996 0.542956 0.020387 0.046 Uiso calc 0.937(2) A 1
H H3C 0.370415 0.449248 0.033356 0.046 Uiso calc 0.937(2) A 1
C C2B 0.2115(2) 0.28892(10) 0.58219(6) 0.0272(3) Uani d 1 . .
H H2B 0.177314 0.352758 0.590561 0.033 Uiso calc 1 . .
C C3B 0.3300(2) 0.28811(13) 0.53161(7) 0.0347(4) Uani d 1 . .
H H3E 0.262973 0.315172 0.502091 0.052 Uiso calc 1 . .
H H3F 0.361896 0.225644 0.522679 0.052 Uiso calc 1 . .
H H3D 0.44022 0.322989 0.538053 0.052 Uiso calc 1 . .
C C4A 0.4648(2) 0.49825(11) 0.16247(6) 0.0298(3) Uani d 1 . .
H H4A 0.427945 0.56206 0.167278 0.036 Uiso calc 1 . .
H H4B 0.566169 0.496925 0.136924 0.036 Uiso calc 1 . .
C C4B 0.4640(2) 0.30650(11) 0.64744(6) 0.0274(3) Uani d 1 . .
H H4C 0.423967 0.370092 0.650823 0.033 Uiso calc 1 . .
H H4D 0.561817 0.304299 0.620741 0.033 Uiso calc 1 . .
C C5A 0.5281(2) 0.45975(11) 0.21589(6) 0.0298(3) Uani d 1 . .
H H5A 0.559086 0.394954 0.212142 0.036 Uiso calc 1 . .
H H5B 0.636312 0.492605 0.22849 0.036 Uiso calc 1 . .
C C5B 0.5361(2) 0.27327(11) 0.70108(6) 0.0271(3) Uani d 1 . .
H H5C 0.573069 0.209089 0.698585 0.033 Uiso calc 1 . .
H H5D 0.641869 0.309592 0.712059 0.033 Uiso calc 1 . .
C C6A 0.4179(2) 0.46251(10) 0.30764(6) 0.0249(3) Uani d 1 . .
C C6B 0.4295(2) 0.27122(10) 0.79312(6) 0.0241(3) Uani d 1 . .
C C7A 0.2797(2) 0.49223(10) 0.34341(6) 0.0252(3) Uani d 1 . .
C C7B 0.29152(19) 0.29757(10) 0.82965(6) 0.0245(3) Uani d 1 . .
C C8A 0.3122(2) 0.48768(10) 0.39894(6) 0.0272(3) Uani d 1 . .
C C8B 0.3259(2) 0.29009(10) 0.88502(6) 0.0278(3) Uani d 1 . .
C C9A 0.4805(2) 0.45377(10) 0.41815(6) 0.0290(3) Uani d 1 . .
H H9A 0.50269 0.451559 0.455242 0.035 Uiso calc 1 . .
C C9B 0.4956(2) 0.25635(11) 0.90307(6) 0.0300(3) Uani d 1 . .
H H9B 0.518673 0.251999 0.940045 0.036 Uiso calc 1 . .
C C10A 0.6141(2) 0.42354(10) 0.38239(7) 0.0304(3) Uani d 1 . .
H H10A 0.724839 0.400651 0.395678 0.036 Uiso calc 1 . .
C C10B 0.6294(2) 0.22940(10) 0.86651(7) 0.0294(3) Uani d 1 . .
H H10B 0.741239 0.20659 0.87906 0.035 Uiso calc 1 . .
C C11A 0.5845(2) 0.42701(10) 0.32713(6) 0.0286(3) Uani d 1 . .
H H11A 0.673987 0.406044 0.303196 0.034 Uiso calc 1 . .
C C11B 0.5977(2) 0.23621(10) 0.81134(6) 0.0271(3) Uani d 1 . .
H H11B 0.687273 0.217716 0.786715 0.033 Uiso calc 1 . .
C C12A 0.0995(2) 0.52835(12) 0.32150(7) 0.0314(3) Uani d 1 . .
H H12A 0.10157 0.526442 0.282632 0.047 Uiso calc 1 . .
H H12B 0.000278 0.490737 0.334622 0.047 Uiso calc 1 . .
H H12C 0.081921 0.590846 0.333327 0.047 Uiso calc 1 . .
C C12B 0.1104(2) 0.33463(12) 0.80889(6) 0.0311(3) Uani d 1 . .
H H12F 0.097151 0.397928 0.819671 0.047 Uiso calc 1 . .
H H12E 0.011195 0.298949 0.823729 0.047 Uiso calc 1 . .
H H12D 0.107794 0.330564 0.770078 0.047 Uiso calc 1 . .
C C13A 0.1679(2) 0.51892(13) 0.43868(7) 0.0371(4) Uani d 1 . .
H H13A 0.213114 0.511005 0.474937 0.056 Uiso calc 1 . .
H H13B 0.140245 0.582854 0.432564 0.056 Uiso calc 1 . .
H H13C 0.058323 0.482803 0.433874 0.056 Uiso calc 1 . .
C C13B 0.1824(2) 0.31923(13) 0.92566(7) 0.0369(4) Uani d 1 . .
H H13F 0.071194 0.284964 0.919577 0.055 Uiso calc 1 . .
H H13E 0.157879 0.383965 0.921653 0.055 Uiso calc 1 . .
H H13D 0.226704 0.307306 0.961637 0.055 Uiso calc 1 . .
N N1A 0.30906(17) 0.44523(8) 0.14022(5) 0.0249(3) Uani d 1 . .
N N1B 0.30906(16) 0.24925(8) 0.62906(5) 0.0233(3) Uani d 1 . .
O O1A -0.07903(17) 0.43371(9) 0.12559(7) 0.0317(3) Uani d 0.937(2) A 1
H H1AO -0.124(3) 0.3775(8) 0.1272(8) 0.038 Uiso d 0.937 A 1
O O1B -0.07491(15) 0.23508(8) 0.61988(5) 0.0314(3) Uani d 1 . .
O O2A 0.37972(14) 0.47099(8) 0.25351(4) 0.0297(3) Uani d 1 . .
O O2B 0.38951(14) 0.28358(8) 0.73942(4) 0.0281(3) Uani d 1 . .
C C2A' 0.260(3) 0.4638(13) 0.0820(5) 0.0259(4) Uani d 0.063(2) A 2
H H2C 0.36452 0.443115 0.059958 0.031 Uiso calc 0.063(2) A 2
C C1A' 0.094(3) 0.4051(17) 0.0656(10) 0.0283(4) Uani d 0.063(2) A 2
H H1E 0.059834 0.417457 0.028268 0.034 Uiso calc 0.063(2) A 2
H H1F 0.122249 0.33995 0.069077 0.034 Uiso calc 0.063(2) A 2
O O1A' -0.053(3) 0.4295(15) 0.1010(10) 0.0317(3) Uani d 0.063(2) A 2
H H1CO -0.095795 0.374365 0.109869 0.038 Uiso d 0.063(2) A 2
C C3A' 0.232(4) 0.5658(13) 0.0699(10) 0.0309(4) Uani d 0.063(2) A 2
H H3I 0.143999 0.590939 0.094999 0.046 Uiso calc 0.063(2) A 2
H H3H 0.186155 0.572848 0.033633 0.046 Uiso calc 0.063(2) A 2
H H3G 0.346541 0.59786 0.073532 0.046 Uiso calc 0.063(2) A 2
H H1AN 0.227(3) 0.4385(15) 0.1683(8) 0.043(5) Uiso d 1 . .
H H1BN 0.226(3) 0.2480(14) 0.6565(8) 0.035(5) Uiso d 1 . .
H H1BO -0.119(3) 0.1775(17) 0.6252(9) 0.048(6) Uiso d 1 . .

loop_
_atom_site_aniso_label
_atom_site_aniso_U_11
_atom_site_aniso_U_22
_atom_site_aniso_U_33
_atom_site_aniso_U_12
_atom_site_aniso_U_13
_atom_site_aniso_U_23
C1A 0.0260(9) 0.0252(9) 0.0339(9) -0.0010(7) -0.0024(7) 0.0015(7)
C1B 0.0290(8) 0.0291(8) 0.0298(8) -0.0023(6) -0.0020(6) 0.0009(6)
C2A 0.0263(8) 0.0190(7) 0.0323(8) 0.0007(6) 0.0004(6) -0.0002(6)
C3A 0.0321(9) 0.0287(8) 0.0320(8) -0.0027(6) 0.0005(6) 0.0047(6)
C2B 0.0268(7) 0.0245(7) 0.0304(8) -0.0011(6) -0.0011(6) 0.0023(6)
C3B 0.0332(8) 0.0398(9) 0.0310(8) -0.0044(7) 0.0003(6) 0.0064(7)
C4A 0.0258(7) 0.0297(8) 0.0340(8) -0.0070(6) -0.0002(6) -0.0031(6)
C4B 0.0255(7) 0.0263(7) 0.0305(8) -0.0044(6) -0.0001(6) -0.0013(6)
C5A 0.0222(7) 0.0337(8) 0.0334(8) -0.0023(6) 0.0009(6) -0.0054(6)
C5B 0.0208(7) 0.0301(8) 0.0304(8) 0.0001(6) 0.0010(6) -0.0037(6)
C6A 0.0230(7) 0.0201(7) 0.0315(8) -0.0023(5) -0.0032(6) -0.0024(5)
C6B 0.0231(7) 0.0205(7) 0.0286(7) -0.0034(5) -0.0029(5) -0.0015(5)
C7A 0.0219(7) 0.0196(6) 0.0341(8) -0.0021(5) -0.0016(6) -0.0003(5)
C7B 0.0223(7) 0.0198(6) 0.0314(8) -0.0026(5) -0.0012(5) -0.0001(5)
C8A 0.0266(7) 0.0212(7) 0.0338(8) -0.0029(6) -0.0004(6) -0.0001(6)
C8B 0.0288(7) 0.0224(7) 0.0321(8) -0.0038(6) 0.0003(6) 0.0002(6)
C9A 0.0315(8) 0.0247(7) 0.0308(8) -0.0020(6) -0.0062(6) 0.0015(6)
C9B 0.0343(8) 0.0269(7) 0.0288(8) -0.0015(6) -0.0062(6) 0.0030(6)
C10A 0.0256(7) 0.0234(7) 0.0422(9) 0.0018(6) -0.0074(6) 0.0008(6)
C10B 0.0271(8) 0.0227(7) 0.0384(8) 0.0011(6) -0.0078(6) 0.0013(6)
C11A 0.0243(7) 0.0231(7) 0.0385(8) 0.0019(6) -0.0021(6) -0.0046(6)
C11B 0.0239(7) 0.0221(7) 0.0353(8) 0.0019(5) -0.0016(6) -0.0029(6)
C12A 0.0233(7) 0.0346(8) 0.0362(8) 0.0025(6) -0.0015(6) 0.0009(6)
C12B 0.0241(7) 0.0358(8) 0.0334(8) 0.0020(6) -0.0001(6) 0.0004(6)
C13A 0.0343(9) 0.0429(10) 0.0341(8) 0.0027(7) 0.0018(7) -0.0002(7)
C13B 0.0353(9) 0.0432(10) 0.0321(8) 0.0028(7) 0.0023(7) -0.0008(7)
N1A 0.0233(6) 0.0232(6) 0.0281(6) -0.0039(5) -0.0002(5) -0.0001(5)
N1B 0.0218(6) 0.0222(6) 0.0259(6) -0.0016(5) 0.0007(5) 0.0002(5)
O1A 0.0257(6) 0.0242(6) 0.0452(8) -0.0028(5) 0.0053(6) -0.0016(6)
O1B 0.0261(5) 0.0266(6) 0.0416(6) -0.0024(4) 0.0043(4) -0.0009(5)
O2A 0.0225(5) 0.0371(6) 0.0295(6) 0.0006(4) -0.0012(4) -0.0036(4)
O2B 0.0219(5) 0.0358(6) 0.0267(5) 0.0031(4) -0.0011(4) -0.0025(4)
C2A' 0.0263(8) 0.0190(7) 0.0323(8) 0.0007(6) 0.0004(6) -0.0002(6)
C1A' 0.0260(9) 0.0252(9) 0.0339(9) -0.0010(7) -0.0024(7) 0.0015(7)
O1A' 0.0257(6) 0.0242(6) 0.0452(8) -0.0028(5) 0.0053(6) -0.0016(6)
C3A' 0.0321(9) 0.0287(8) 0.0320(8) -0.0027(6) 0.0005(6) 0.0047(6)

loop_
_atom_type_symbol
_atom_type_description
_atom_type_scat_dispersion_real
_atom_type_scat_dispersion_imag
_atom_type_scat_source
C C 0.0181 0.0091 'International Tables Vol C Tables 4.2.6.8 and 6.1.1.4'
H H 0 0 'International Tables Vol C Tables 4.2.6.8 and 6.1.1.4'
N N 0.0311 0.018 'International Tables Vol C Tables 4.2.6.8 and 6.1.1.4'
O O 0.0492 0.0322 'International Tables Vol C Tables 4.2.6.8 and 6.1.1.4'

loop_
_exptl_crystal_face_index_h
_exptl_crystal_face_index_k
_exptl_crystal_face_index_l
_exptl_crystal_face_perp_dist
0 0 1 0.0328
0 0 -1 0.0302
1 0 0 0.2298
-1 0 0 0.2432
0 -1 -1 0.085
0 1 1 0.0914
0 -1 1 0.0915
0 1 -1 0.078
4 2 5 0.1981
-3 5 7 0.1855

loop_
_geom_angle_atom_site_label_1
_geom_angle_atom_site_label_2
_geom_angle_atom_site_label_3
_geom_angle_site_symmetry_1
_geom_angle_site_symmetry_3
_geom_angle
_geom_angle_publ_flag
O1A C1A C2A . . 110.60(14) ?
O1A C1A H1A . . 109.5 ?
C2A C1A H1A . . 109.5 ?
O1A C1A H1B . . 109.5 ?
C2A C1A H1B . . 109.5 ?
H1A C1A H1B . . 108.1 ?
O1B C1B C2B . . 110.77(12) ?
O1B C1B H1C . . 109.5 ?
C2B C1B H1C . . 109.5 ?
O1B C1B H1D . . 109.5 ?
C2B C1B H1D . . 109.5 ?
H1C C1B H1D . . 108.1 ?
N1A C2A C1A . . 107.80(12) ?
N1A C2A C3A . . 111.18(13) ?
C1A C2A C3A . . 110.25(14) ?
N1A C2A H2A . . 109.2 ?
C1A C2A H2A . . 109.2 ?
C3A C2A H2A . . 109.2 ?
C2A C3A H3A . . 109.5 ?
C2A C3A H3B . . 109.5 ?
H3A C3A H3B . . 109.5 ?
C2A C3A H3C . . 109.5 ?
H3A C3A H3C . . 109.5 ?
H3B C3A H3C . . 109.5 ?
N1B C2B C3B . . 111.72(13) ?
N1B C2B C1B . . 107.65(12) ?
C3B C2B C1B . . 110.55(13) ?
N1B C2B H2B . . 109 ?
C3B C2B H2B . . 109 ?
C1B C2B H2B . . 109 ?
C2B C3B H3E . . 109.5 ?
C2B C3B H3F . . 109.5 ?
H3E C3B H3F . . 109.5 ?
C2B C3B H3D . . 109.5 ?
H3E C3B H3D . . 109.5 ?
H3F C3B H3D . . 109.5 ?
N1A C4A C5A . . 111.57(12) ?
N1A C4A H4A . . 109.3 ?
C5A C4A H4A . . 109.3 ?
N1A C4A H4B . . 109.3 ?
C5A C4A H4B . . 109.3 ?
H4A C4A H4B . . 108 ?
N1B C4B C5B . . 110.93(12) ?
N1B C4B H4C . . 109.5 ?
C5B C4B H4C . . 109.5 ?
N1B C4B H4D . . 109.5 ?
C5B C4B H4D . . 109.5 ?
H4C C4B H4D . . 108 ?
O2A C5A C4A . . 107.23(12) ?
O2A C5A H5A . . 110.3 ?
C4A C5A H5A . . 110.3 ?
O2A C5A H5B . . 110.3 ?
C4A C5A H5B . . 110.3 ?
H5A C5A H5B . . 108.5 ?
O2B C5B C4B . . 106.84(12) ?
O2B C5B H5C . . 110.4 ?
C4B C5B H5C . . 110.4 ?
O2B C5B H5D . . 110.4 ?
C4B C5B H5D . . 110.4 ?
H5C C5B H5D . . 108.6 ?
O2A C6A C11A . . 122.86(13) ?
O2A C6A C7A . . 116.16(13) ?
C11A C6A C7A . . 120.98(14) ?
O2B C6B C11B . . 122.97(13) ?
O2B C6B C7B . . 115.83(12) ?
C11B C6B C7B . . 121.19(14) ?
C8A C7A C6A . . 118.91(13) ?
C8A C7A C12A . . 121.02(13) ?
C6A C7A C12A . . 120.08(13) ?
C8B C7B C6B . . 118.80(13) ?
C8B C7B C12B . . 121.06(13) ?
C6B C7B C12B . . 120.13(13) ?
C7A C8A C9A . . 119.82(14) ?
C7A C8A C13A . . 120.63(14) ?
C9A C8A C13A . . 119.55(14) ?
C7B C8B C9B . . 119.81(14) ?
C7B C8B C13B . . 120.47(14) ?
C9B C8B C13B . . 119.71(14) ?
C10A C9A C8A . . 120.52(14) ?
C10A C9A H9A . . 119.7 ?
C8A C9A H9A . . 119.7 ?
C10B C9B C8B . . 120.71(14) ?
C10B C9B H9B . . 119.6 ?
C8B C9B H9B . . 119.6 ?
C11A C10A C9A . . 120.64(14) ?
C11A C10A H10A . . 119.7 ?
C9A C10A H10A . . 119.7 ?
C9B C10B C11B . . 120.34(14) ?
C9B C10B H10B . . 119.8 ?
C11B C10B H10B . . 119.8 ?
C10A C11A C6A . . 119.11(14) ?
C10A C11A H11A . . 120.4 ?
C6A C11A H11A . . 120.4 ?
C10B C11B C6B . . 119.15(14) ?
C10B C11B H11B . . 120.4 ?
C6B C11B H11B . . 120.4 ?
C7A C12A H12A . . 109.5 ?
C7A C12A H12B . . 109.5 ?
H12A C12A H12B . . 109.5 ?
C7A C12A H12C . . 109.5 ?
H12A C12A H12C . . 109.5 ?
H12B C12A H12C . . 109.5 ?
C7B C12B H12F . . 109.5 ?
C7B C12B H12E . . 109.5 ?
H12F C12B H12E . . 109.5 ?
C7B C12B H12D . . 109.5 ?
H12F C12B H12D . . 109.5 ?
H12E C12B H12D . . 109.5 ?
C8A C13A H13A . . 109.5 ?
C8A C13A H13B . . 109.5 ?
H13A C13A H13B . . 109.5 ?
C8A C13A H13C . . 109.5 ?
H13A C13A H13C . . 109.5 ?
H13B C13A H13C . . 109.5 ?
C8B C13B H13F . . 109.5 ?
C8B C13B H13E . . 109.5 ?
H13F C13B H13E . . 109.5 ?
C8B C13B H13D . . 109.5 ?
H13F C13B H13D . . 109.5 ?
H13E C13B H13D . . 109.5 ?
C4A N1A C2A . . 112.21(12) ?
C4A N1A C2A' . . 116.3(7) ?
C4A N1A H1AN . . 105.7(13) ?
C2A N1A H1AN . . 107.3(13) ?
C2A' N1A H1AN . . 126.1(16) ?
C4B N1B C2B . . 112.96(11) ?
C4B N1B H1BN . . 106.8(13) ?
C2B N1B H1BN . . 106.1(13) ?
C1A O1A H1AO . . 109.3(14) ?
C1B O1B H1BO . . 107.7(14) ?
C6A O2A C5A . . 118.02(11) ?
C6B O2B C5B . . 117.94(11) ?
N1A C2A' C3A' . . 113.1(15) ?
N1A C2A' C1A' . . 109.8(14) ?
C3A' C2A' C1A' . . 112.3(18) ?
N1A C2A' H2C . . 107.1 ?
C3A' C2A' H2C . . 107.1 ?
C1A' C2A' H2C . . 107.1 ?
O1A' C1A' C2A' . . 107(2) ?
O1A' C1A' H1E . . 110.3 ?
C2A' C1A' H1E . . 110.3 ?
O1A' C1A' H1F . . 110.3 ?
C2A' C1A' H1F . . 110.3 ?
H1E C1A' H1F . . 108.6 ?
C1A' O1A' H1CO . . 101 ?
C2A' C3A' H3I . . 109.5 ?
C2A' C3A' H3H . . 109.5 ?
H3I C3A' H3H . . 109.5 ?
C2A' C3A' H3G . . 109.5 ?
H3I C3A' H3G . . 109.5 ?
H3H C3A' H3G . . 109.5 ?

loop_
_geom_bond_atom_site_label_1
_geom_bond_atom_site_label_2
_geom_bond_site_symmetry_2
_geom_bond_distance
_geom_bond_publ_flag
C1A O1A . 1.415(2) ?
C1A C2A . 1.516(2) ?
C1A H1A . 0.97 ?
C1A H1B . 0.97 ?
C1B O1B . 1.4098(19) ?
C1B C2B . 1.517(2) ?
C1B H1C . 0.97 ?
C1B H1D . 0.97 ?
C2A N1A . 1.4746(19) ?
C2A C3A . 1.520(2) ?
C2A H2A . 0.98 ?
C3A H3A . 0.96 ?
C3A H3B . 0.96 ?
C3A H3C . 0.96 ?
C2B N1B . 1.4731(19) ?
C2B C3B . 1.517(2) ?
C2B H2B . 0.98 ?
C3B H3E . 0.96 ?
C3B H3F . 0.96 ?
C3B H3D . 0.96 ?
C4A N1A . 1.4736(18) ?
C4A C5A . 1.504(2) ?
C4A H4A . 0.97 ?
C4A H4B . 0.97 ?
C4B N1B . 1.4701(18) ?
C4B C5B . 1.503(2) ?
C4B H4C . 0.97 ?
C4B H4D . 0.97 ?
C5A O2A . 1.4328(18) ?
C5A H5A . 0.97 ?
C5A H5B . 0.97 ?
C5B O2B . 1.4332(17) ?
C5B H5C . 0.97 ?
C5B H5D . 0.97 ?
C6A O2A . 1.3701(18) ?
C6A C11A . 1.400(2) ?
C6A C7A . 1.405(2) ?
C6B O2B . 1.3686(18) ?
C6B C11B . 1.397(2) ?
C6B C7B . 1.402(2) ?
C7A C8A . 1.392(2) ?
C7A C12A . 1.510(2) ?
C7B C8B . 1.393(2) ?
C7B C12B . 1.510(2) ?
C8A C9A . 1.400(2) ?
C8A C13A . 1.506(2) ?
C8B C9B . 1.399(2) ?
C8B C13B . 1.508(2) ?
C9A C10A . 1.383(2) ?
C9A H9A . 0.93 ?
C9B C10B . 1.383(2) ?
C9B H9B . 0.93 ?
C10A C11A . 1.382(2) ?
C10A H10A . 0.93 ?
C10B C11B . 1.385(2) ?
C10B H10B . 0.93 ?
C11A H11A . 0.93 ?
C11B H11B . 0.93 ?
C12A H12A . 0.96 ?
C12A H12B . 0.96 ?
C12A H12C . 0.96 ?
C12B H12F . 0.96 ?
C12B H12E . 0.96 ?
C12B H12D . 0.96 ?
C13A H13A . 0.96 ?
C13A H13B . 0.96 ?
C13A H13C . 0.96 ?
C13B H13F . 0.96 ?
C13B H13E . 0.96 ?
C13B H13D . 0.96 ?
N1A C2A' . 1.504(10) ?
N1A H1AN . 0.92(2) ?
N1B H1BN . 0.91(2) ?
O1A H1AO . 0.878(10) ?
O1B H1BO . 0.90(2) ?
C2A' C3A' . 1.522(10) ?
C2A' C1A' . 1.534(10) ?
C2A' H2C . 0.98 ?
C1A' O1A' . 1.424(10) ?
C1A' H1E . 0.97 ?
C1A' H1F . 0.97 ?
O1A' H1CO . 0.8847 ?
C3A' H3I . 0.96 ?
C3A' H3H . 0.96 ?
C3A' H3G . 0.96 ?

loop_
_geom_hbond_atom_site_label_D
_geom_hbond_atom_site_label_H
_geom_hbond_atom_site_label_A
_geom_hbond_site_symmetry_A
_geom_hbond_distance_DH
_geom_hbond_distance_HA
_geom_hbond_distance_DA
_geom_hbond_angle_DHA
_geom_hbond_publ_flag
O1A H1AO N1B 4_565 0.880(10) 1.900(10) 2.775(2) 173(2) yes
O1A' H1CO N1B 4_565 0.88 1.98 2.86(2) 179.5 yes
O1B H1BO N1A 4_566 0.90(2) 1.89(2) 2.791(2) 174(2) yes

loop_
_geom_torsion_atom_site_label_1
_geom_torsion_atom_site_label_2
_geom_torsion_atom_site_label_3
_geom_torsion_atom_site_label_4
_geom_torsion_site_symmetry_1
_geom_torsion_site_symmetry_2
_geom_torsion_site_symmetry_3
_geom_torsion_site_symmetry_4
_geom_torsion
_geom_torsion_publ_flag
O1A C1A C2A N1A . . . . 62.95(17) ?
O1A C1A C2A C3A . . . . -175.52(13) ?
O1B C1B C2B N1B . . . . 59.04(16) ?
O1B C1B C2B C3B . . . . -178.67(12) ?
N1A C4A C5A O2A . . . . -64.22(16) ?
N1B C4B C5B O2B . . . . -62.68(15) ?
O2A C6A C7A C8A . . . . -178.31(12) ?
C11A C6A C7A C8A . . . . 1.3(2) ?
O2A C6A C7A C12A . . . . 1.7(2) ?
C11A C6A C7A C12A . . . . -178.66(13) ?
O2B C6B C7B C8B . . . . -177.60(12) ?
C11B C6B C7B C8B . . . . 1.3(2) ?
O2B C6B C7B C12B . . . . 1.5(2) ?
C11B C6B C7B C12B . . . . -179.60(13) ?
C6A C7A C8A C9A . . . . -0.1(2) ?
C12A C7A C8A C9A . . . . 179.91(14) ?
C6A C7A C8A C13A . . . . 179.94(14) ?
C12A C7A C8A C13A . . . . -0.1(2) ?
C6B C7B C8B C9B . . . . -0.3(2) ?
C12B C7B C8B C9B . . . . -179.38(14) ?
C6B C7B C8B C13B . . . . 178.95(14) ?
C12B C7B C8B C13B . . . . -0.2(2) ?
C7A C8A C9A C10A . . . . -0.9(2) ?
C13A C8A C9A C10A . . . . 179.12(14) ?
C7B C8B C9B C10B . . . . -0.6(2) ?
C13B C8B C9B C10B . . . . -179.87(14) ?
C8A C9A C10A C11A . . . . 0.6(2) ?
C8B C9B C10B C11B . . . . 0.6(2) ?
C9A C10A C11A C6A . . . . 0.7(2) ?
O2A C6A C11A C10A . . . . 177.98(13) ?
C7A C6A C11A C10A . . . . -1.6(2) ?
C9B C10B C11B C6B . . . . 0.4(2) ?
O2B C6B C11B C10B . . . . 177.44(13) ?
C7B C6B C11B C10B . . . . -1.4(2) ?
C5A C4A N1A C2A . . . . 164.20(13) ?
C5A C4A N1A C2A' . . . . -167.2(11) ?
C1A C2A N1A C4A . . . . -173.65(13) ?
C3A C2A N1A C4A . . . . 65.41(17) ?
C5B C4B N1B C2B . . . . 169.21(12) ?
C3B C2B N1B C4B . . . . 67.95(16) ?
C1B C2B N1B C4B . . . . -170.49(12) ?
C11A C6A O2A C5A . . . . -12.2(2) ?
C7A C6A O2A C5A . . . . 167.43(13) ?
C4A C5A O2A C6A . . . . -164.14(12) ?
C11B C6B O2B C5B . . . . -9.6(2) ?
C7B C6B O2B C5B . . . . 169.23(12) ?
C4B C5B O2B C6B . . . . -170.18(12) ?
C4A N1A C2A' C3A' . . . . -52(2) ?
C4A N1A C2A' C1A' . . . . -178.7(13) ?
N1A C2A' C1A' O1A' . . . . 59(2) ?
C3A' C2A' C1A' O1A' . . . . -68(2) ?

_cod_database_fobs_code 2022167
